data_7003247
loop_
_publ_author_name
'Bera, Holger'
'Braunschweig, Holger'
'D\"orfler, Rainer'
'Radacki, Krzysztof'

_publ_section_title
;
 Synthesis of a bimetallic platinum--tungsten complex with a bridging
 &#x00B5;-diboranyl--oxycarbyne moiety
;
_journal_issue 4
_journal_name_full 'Dalton Transactions'
_journal_page_first 440
_journal_page_last 443
_journal_paper_doi 10.1039/b714763e
_journal_year 2008
_chemical_formula_moiety 'C48 H46 B2 N2 O3 P2 Pt W'
_chemical_formula_sum 'C48 H46 B2 N2 O3 P2 Pt W'
_chemical_formula_weight 1161.37
_chemical_name_common
;
?
;
_chemical_name_systematic
;
?
;
_space_group_IT_number 14
_symmetry_cell_setting monoclinic
_symmetry_space_group_name_Hall '-P 2yn'
_symmetry_space_group_name_H-M 'P 1 21/n 1'
_atom_sites_solution_hydrogens geom
_atom_sites_solution_primary direct
_atom_sites_solution_secondary difmap
_audit_creation_method SHELXL-97
_cell_angle_alpha 90.00
_cell_angle_beta 93.4940(10)
_cell_angle_gamma 90.00
_cell_formula_units_Z 4
_cell_length_a 10.4940(2)
_cell_length_b 24.5737(6)
_cell_length_c 17.0162(4)
_cell_measurement_reflns_used 9277
_cell_measurement_temperature 100(2)
_cell_measurement_theta_max 26.10
_cell_measurement_theta_min 2.37
_cell_volume 4379.92(17)
_computing_cell_refinement 'Saint+ ver. 7.12A (Bruker AXS)'
_computing_data_collection 'APEX2 ver. 1.0-27 (Bruker AXS)'
_computing_data_reduction 'Saint+ ver. 7.12A (Bruker AXS)'
_computing_molecular_graphics 'XP ver. 5.1 (Bruker AXS, 1998)'
_computing_publication_material 'SHELXL-97 (Sheldrick, 1997)'
_computing_structure_refinement 'SHELXL-97 (Sheldrick, 1997)'
_computing_structure_solution 'SHELXS-97 (Sheldrick, 1990)'
_diffrn_ambient_temperature 100(2)
_diffrn_measured_fraction_theta_full 1.000
_diffrn_measured_fraction_theta_max 0.992
_diffrn_measurement_device_type 'CCD area detector'
_diffrn_measurement_method 'phi and omega scans'
_diffrn_radiation_monochromator 'multi-layer mirror'
_diffrn_radiation_source 'rotating anode'
_diffrn_radiation_type MoK\a
_diffrn_radiation_wavelength 0.71073
_diffrn_reflns_av_R_equivalents 0.0575
_diffrn_reflns_av_sigmaI/netI 0.0226
_diffrn_reflns_limit_h_max 12
_diffrn_reflns_limit_h_min -12
_diffrn_reflns_limit_k_max 30
_diffrn_reflns_limit_k_min -30
_diffrn_reflns_limit_l_max 21
_diffrn_reflns_limit_l_min -21
_diffrn_reflns_number 146108
_diffrn_reflns_theta_full 26.00
_diffrn_reflns_theta_max 26.23
_diffrn_reflns_theta_min 2.05
_exptl_absorpt_coefficient_mu 5.932
_exptl_absorpt_correction_T_max 0.59
_exptl_absorpt_correction_T_min 0.37
_exptl_absorpt_correction_type multi-scan
_exptl_absorpt_process_details 'Sadabs 2004/1 (Brucker Nonius 2004)'
_exptl_crystal_colour orange
_exptl_crystal_density_diffrn 1.761
_exptl_crystal_density_method 'not measured'
_exptl_crystal_description block
_exptl_crystal_F_000 2256
_exptl_crystal_size_max 0.18
_exptl_crystal_size_mid 0.10
_exptl_crystal_size_min 0.09
_refine_diff_density_max 7.537
_refine_diff_density_min -6.696
_refine_diff_density_rms 0.194
_refine_ls_extinction_method none
_refine_ls_goodness_of_fit_ref 1.098
_refine_ls_hydrogen_treatment constr
_refine_ls_matrix_type full
_refine_ls_number_parameters 586
_refine_ls_number_reflns 8742
_refine_ls_number_restraints 220
_refine_ls_restrained_S_all 1.085
_refine_ls_R_factor_all 0.0523
_refine_ls_R_factor_gt 0.0458
_refine_ls_shift/su_max 0.001
_refine_ls_shift/su_mean 0.000
_refine_ls_structure_factor_coef Fsqd
_refine_ls_weighting_details 'calc w=1/[\s^2^(Fo^2^)+(0.0299P)^2^+78.8464P] where P=(Fo^2^+2Fc^2^)/3'
_refine_ls_weighting_scheme calc
_refine_ls_wR_factor_gt 0.1068
_refine_ls_wR_factor_ref 0.1114
_reflns_number_gt 7927
_reflns_number_total 8742
_reflns_threshold_expression >2sigma(I)
_cod_data_source_file b714763e.txt
_cod_data_source_block all
_cod_depositor_comments
;
The following automatic conversions were performed:
'_symmetry_cell_setting' value 'Monoclinic' changed to 'monoclinic'
according to '/home/saulius/struct/CIF-dictionaries/cif_core.dic'
dictionary named 'cif_core.dic' version 2.4.1 from 2010-06-29.

Automatic conversion script
Id: cif_fix_enum 1527 2010-12-29 10:47:43Z saulius 
;
_cod_original_sg_symbol_Hall ' '
_cod_original_sg_symbol_H-M P2(1)/n
_cod_database_code 7003247

loop_
_symmetry_equiv_pos_as_xyz
'x, y, z'
'-x+1/2, y+1/2, -z+1/2'
'-x, -y, -z'
'x-1/2, -y-1/2, z-1/2'

loop_
_atom_site_label
_atom_site_type_symbol
_atom_site_fract_x
_atom_site_fract_y
_atom_site_fract_z
_atom_site_U_iso_or_equiv
_atom_site_adp_type
_atom_site_occupancy
_atom_site_symmetry_multiplicity
_atom_site_calc_flag
_atom_site_refinement_flags
_atom_site_disorder_assembly
_atom_site_disorder_group
W1 W 0.10041(3) 0.114621(13) 0.563206(18) 0.02585(9) Uani 1 1 d . A .
C1A C 0.092(5) 0.0715(16) 0.664(3) 0.0248(17) Uani 0.26(2) 1 d PDU A 1
O1A O 0.117(4) 0.0216(12) 0.692(3) 0.028(2) Uani 0.26(2) 1 d PDU A 1
B1A B 0.223(2) -0.0088(10) 0.6656(19) 0.027(2) Uani 0.26(2) 1 d PDU A 1
N1A N 0.219(4) -0.0641(10) 0.681(3) 0.035(3) Uani 0.26(2) 1 d PDU A 1
C4A C 0.136(5) -0.0910(13) 0.730(3) 0.038(3) Uani 0.26(2) 1 d PDU A 1
H4A1 H 0.0949 -0.0643 0.7624 0.057 Uiso 0.26(2) 1 calc PR A 1
H4A2 H 0.1852 -0.1168 0.7634 0.057 Uiso 0.26(2) 1 calc PR A 1
H4A3 H 0.0709 -0.1107 0.6973 0.057 Uiso 0.26(2) 1 calc PR A 1
C5A C 0.302(5) -0.1012(11) 0.645(3) 0.045(4) Uani 0.26(2) 1 d PDU A 1
H5A1 H 0.2736 -0.1059 0.5891 0.067 Uiso 0.26(2) 1 calc PR A 1
H5A2 H 0.2996 -0.1364 0.6716 0.067 Uiso 0.26(2) 1 calc PR A 1
H5A3 H 0.3889 -0.0868 0.6487 0.067 Uiso 0.26(2) 1 calc PR A 1
B2A B 0.3297(18) 0.0254(12) 0.613(2) 0.030(3) Uani 0.26(2) 1 d PDU A 1
N2A N 0.4620(19) 0.0222(14) 0.630(2) 0.042(3) Uani 0.26(2) 1 d PDU A 1
C6A C 0.517(3) -0.008(2) 0.700(2) 0.059(5) Uani 0.26(2) 1 d PDU A 1
H6A1 H 0.4746 -0.0433 0.7033 0.088 Uiso 0.26(2) 1 calc PR A 1
H6A2 H 0.5026 0.0133 0.7477 0.088 Uiso 0.26(2) 1 calc PR A 1
H6A3 H 0.6084 -0.0131 0.6955 0.088 Uiso 0.26(2) 1 calc PR A 1
C7A C 0.559(2) 0.042(2) 0.579(2) 0.052(4) Uani 0.26(2) 1 d PDU A 1
H7A1 H 0.5193 0.0521 0.5277 0.078 Uiso 0.26(2) 1 calc PR A 1
H7A2 H 0.6236 0.0141 0.5730 0.078 Uiso 0.26(2) 1 calc PR A 1
H7A3 H 0.6003 0.0747 0.6035 0.078 Uiso 0.26(2) 1 calc PR A 1
C11A C 0.271(2) 0.0552(10) 0.5366(17) 0.032(2) Uani 0.26(2) 1 d PDU A 1
C12A C 0.298(3) 0.1064(13) 0.504(2) 0.037(3) Uani 0.26(2) 1 d PDU A 1
H12A H 0.3701 0.1283 0.5183 0.045 Uiso 0.26(2) 1 calc PR A 1
C13A C 0.201(4) 0.1202(16) 0.447(2) 0.042(3) Uani 0.26(2) 1 d PDU A 1
H13A H 0.1958 0.1527 0.4166 0.051 Uiso 0.26(2) 1 calc PR A 1
C14A C 0.112(4) 0.0777(19) 0.442(2) 0.037(3) Uani 0.26(2) 1 d PDU A 1
H14A H 0.0365 0.0760 0.4088 0.045 Uiso 0.26(2) 1 calc PR A 1
C15A C 0.155(3) 0.0386(14) 0.496(2) 0.029(2) Uani 0.26(2) 1 d PDU A 1
H15A H 0.1127 0.0052 0.5044 0.035 Uiso 0.26(2) 1 calc PR A 1
C1B C 0.1023(18) 0.0699(6) 0.6599(10) 0.0248(17) Uani 0.74(2) 1 d PDU A 2
O1B O 0.1452(13) 0.0226(4) 0.6898(9) 0.028(2) Uani 0.74(2) 1 d PDU A 2
B1B B 0.2460(13) -0.0060(5) 0.6546(8) 0.027(2) Uani 0.74(2) 1 d PDU A 2
N1B N 0.2556(14) -0.0607(4) 0.6741(9) 0.035(3) Uani 0.74(2) 1 d PDU A 2
C4B C 0.1757(15) -0.0900(5) 0.7219(11) 0.038(3) Uani 0.74(2) 1 d PDU A 2
H4B1 H 0.0980 -0.0689 0.7292 0.057 Uiso 0.74(2) 1 calc PR A 2
H4B2 H 0.2204 -0.0967 0.7732 0.057 Uiso 0.74(2) 1 calc PR A 2
H4B3 H 0.1529 -0.1248 0.6967 0.057 Uiso 0.74(2) 1 calc PR A 2
C5B C 0.3489(17) -0.0949(5) 0.6420(11) 0.045(4) Uani 0.74(2) 1 d PDU A 2
H5B1 H 0.3922 -0.0750 0.6014 0.067 Uiso 0.74(2) 1 calc PR A 2
H5B2 H 0.3071 -0.1272 0.6186 0.067 Uiso 0.74(2) 1 calc PR A 2
H5B3 H 0.4117 -0.1061 0.6839 0.067 Uiso 0.74(2) 1 calc PR A 2
B2B B 0.3357(11) 0.0297(6) 0.5924(9) 0.030(3) Uani 0.74(2) 1 d PDU A 2
N2B N 0.4675(9) 0.0375(6) 0.6068(9) 0.042(3) Uani 0.74(2) 1 d PDU A 2
C6B C 0.5376(14) 0.0145(8) 0.6779(11) 0.059(5) Uani 0.74(2) 1 d PDU A 2
H6B1 H 0.4763 0.0005 0.7141 0.088 Uiso 0.74(2) 1 calc PR A 2
H6B2 H 0.5896 0.0431 0.7042 0.088 Uiso 0.74(2) 1 calc PR A 2
H6B3 H 0.5930 -0.0151 0.6622 0.088 Uiso 0.74(2) 1 calc PR A 2
C7B C 0.5513(13) 0.0640(7) 0.5529(12) 0.052(4) Uani 0.74(2) 1 d PDU A 2
H7B1 H 0.5089 0.0652 0.5000 0.078 Uiso 0.74(2) 1 calc PR A 2
H7B2 H 0.6311 0.0435 0.5516 0.078 Uiso 0.74(2) 1 calc PR A 2
H7B3 H 0.5699 0.1012 0.5711 0.078 Uiso 0.74(2) 1 calc PR A 2
C11B C 0.2590(11) 0.0570(5) 0.5201(7) 0.032(2) Uani 0.74(2) 1 d PDU A 2
C12B C 0.2707(14) 0.1084(5) 0.4845(9) 0.037(3) Uani 0.74(2) 1 d PDU A 2
H12B H 0.3409 0.1325 0.4934 0.045 Uiso 0.74(2) 1 calc PR A 2
C13B C 0.1625(16) 0.1186(6) 0.4337(8) 0.042(3) Uani 0.74(2) 1 d PDU A 2
H13B H 0.1471 0.1504 0.4030 0.051 Uiso 0.74(2) 1 calc PR A 2
C14B C 0.0816(15) 0.0736(7) 0.4363(9) 0.037(3) Uani 0.74(2) 1 d PDU A 2
H14B H 0.0014 0.0693 0.4080 0.045 Uiso 0.74(2) 1 calc PR A 2
C15B C 0.1398(12) 0.0366(6) 0.4878(8) 0.029(2) Uani 0.74(2) 1 d PDU A 2
H15B H 0.1051 0.0021 0.5001 0.035 Uiso 0.74(2) 1 calc PR A 2
C2 C 0.1486(8) 0.1865(3) 0.6010(5) 0.0284(17) Uani 1 1 d . A .
O2 O 0.1897(6) 0.2299(3) 0.6176(4) 0.0450(17) Uani 1 1 d . . .
C3 C -0.0805(9) 0.1345(3) 0.5508(5) 0.0307(18) Uani 1 1 d . A .
O3 O -0.1883(6) 0.1441(3) 0.5352(4) 0.0469(17) Uani 1 1 d . . .
Pt1 Pt 0.00670(3) 0.129121(11) 0.710765(15) 0.01841(8) Uani 1 1 d . . .
P1 P -0.00288(18) 0.08446(7) 0.82595(10) 0.0187(4) Uani 1 1 d . A .
P2 P -0.08905(18) 0.21270(7) 0.73554(11) 0.0189(4) Uani 1 1 d . A .
C21 C 0.1571(7) 0.0608(3) 0.8599(4) 0.0198(14) Uani 1 1 d . . .
C22 C 0.2610(8) 0.0948(3) 0.8479(5) 0.0282(17) Uani 1 1 d . A .
H22A H 0.2468 0.1296 0.8245 0.034 Uiso 1 1 calc R . .
C23 C 0.3844(8) 0.0784(4) 0.8697(5) 0.0326(18) Uani 1 1 d . . .
H23A H 0.4542 0.1018 0.8614 0.039 Uiso 1 1 calc R A .
C24 C 0.4057(8) 0.0278(4) 0.9038(5) 0.0293(17) Uani 1 1 d . A .
H24A H 0.4904 0.0163 0.9183 0.035 Uiso 1 1 calc R . .
C25 C 0.3040(8) -0.0060(3) 0.9165(5) 0.0293(18) Uani 1 1 d . . .
H25A H 0.3189 -0.0406 0.9401 0.035 Uiso 1 1 calc R A .
C26 C 0.1810(8) 0.0102(3) 0.8954(4) 0.0228(15) Uani 1 1 d . A .
H26A H 0.1117 -0.0133 0.9050 0.027 Uiso 1 1 calc R . .
C31 C -0.0985(7) 0.0220(3) 0.8210(4) 0.0224(15) Uani 1 1 d . . .
C32 C -0.1288(8) -0.0032(4) 0.7500(5) 0.0323(19) Uani 1 1 d . A .
H32A H -0.1047 0.0130 0.7024 0.039 Uiso 1 1 calc R . .
C33 C -0.1950(9) -0.0527(4) 0.7479(6) 0.043(2) Uani 1 1 d . . .
H33A H -0.2121 -0.0709 0.6991 0.052 Uiso 1 1 calc R A .
C34 C -0.2352(9) -0.0749(4) 0.8154(6) 0.040(2) Uani 1 1 d . A .
H34A H -0.2807 -0.1084 0.8134 0.047 Uiso 1 1 calc R . .
C35 C -0.2105(8) -0.0494(3) 0.8858(5) 0.0326(18) Uani 1 1 d . . .
H35A H -0.2407 -0.0647 0.9325 0.039 Uiso 1 1 calc R A .
C36 C -0.1413(8) -0.0013(3) 0.8895(5) 0.0272(17) Uani 1 1 d . A .
H36A H -0.1230 0.0159 0.9389 0.033 Uiso 1 1 calc R . .
C41 C -0.0636(8) 0.1153(3) 0.9138(4) 0.0227(15) Uani 1 1 d . . .
C42 C -0.1948(9) 0.1258(3) 0.9142(5) 0.0315(18) Uani 1 1 d . A .
H42A H -0.2486 0.1185 0.8685 0.038 Uiso 1 1 calc R . .
C43 C -0.2468(9) 0.1468(4) 0.9809(5) 0.036(2) Uani 1 1 d . . .
H43A H -0.3360 0.1536 0.9806 0.044 Uiso 1 1 calc R A .
C44 C -0.1700(11) 0.1578(4) 1.0474(5) 0.043(2) Uani 1 1 d . A .
H44A H -0.2057 0.1723 1.0929 0.052 Uiso 1 1 calc R . .
C45 C -0.0406(11) 0.1478(4) 1.0474(5) 0.042(2) Uani 1 1 d . . .
H45A H 0.0124 0.1548 1.0936 0.051 Uiso 1 1 calc R A .
C46 C 0.0130(9) 0.1275(3) 0.9807(5) 0.0304(18) Uani 1 1 d . A .
H46A H 0.1027 0.1220 0.9810 0.036 Uiso 1 1 calc R . .
C51 C -0.0673(7) 0.2720(3) 0.6713(4) 0.0208(15) Uani 1 1 d . . .
C52 C -0.1298(8) 0.2723(3) 0.5965(5) 0.0275(17) Uani 1 1 d . A .
H52A H -0.1815 0.2421 0.5800 0.033 Uiso 1 1 calc R . .
C53 C -0.1171(8) 0.3160(3) 0.5459(5) 0.0287(17) Uani 1 1 d . . .
H53A H -0.1610 0.3158 0.4953 0.034 Uiso 1 1 calc R A .
C54 C -0.0414(8) 0.3596(3) 0.5686(5) 0.0266(17) Uani 1 1 d . A .
H54A H -0.0327 0.3895 0.5340 0.032 Uiso 1 1 calc R . .
C55 C 0.0218(8) 0.3596(3) 0.6422(5) 0.0304(18) Uani 1 1 d . . .
H55A H 0.0744 0.3895 0.6583 0.036 Uiso 1 1 calc R A .
C56 C 0.0089(8) 0.3159(3) 0.6927(5) 0.0271(17) Uani 1 1 d . A .
H56A H 0.0533 0.3163 0.7431 0.033 Uiso 1 1 calc R . .
C61 C -0.2632(8) 0.2128(3) 0.7350(4) 0.0259(16) Uani 1 1 d . . .
C62 C -0.3315(8) 0.2607(4) 0.7448(5) 0.036(2) Uani 1 1 d . A .
H62A H -0.2871 0.2940 0.7543 0.044 Uiso 1 1 calc R . .
C63 C -0.4650(9) 0.2600(5) 0.7407(6) 0.050(3) Uani 1 1 d . . .
H63A H -0.5112 0.2926 0.7491 0.060 Uiso 1 1 calc R A .
C64 C -0.5295(10) 0.2120(5) 0.7244(6) 0.054(3) Uani 1 1 d . A .
H64A H -0.6202 0.2117 0.7205 0.064 Uiso 1 1 calc R . .
C65 C -0.4634(9) 0.1647(5) 0.7138(6) 0.048(3) Uani 1 1 d . . .
H65A H -0.5084 0.1318 0.7030 0.057 Uiso 1 1 calc R A .
C66 C -0.3306(8) 0.1649(4) 0.7189(5) 0.0338(19) Uani 1 1 d . A .
H66A H -0.2854 0.1320 0.7112 0.041 Uiso 1 1 calc R . .
C71 C -0.0324(8) 0.2393(3) 0.8316(4) 0.0221(15) Uani 1 1 d . . .
C72 C -0.1105(8) 0.2531(3) 0.8916(5) 0.0267(17) Uani 1 1 d . A .
H72A H -0.2007 0.2508 0.8829 0.032 Uiso 1 1 calc R . .
C73 C -0.0575(9) 0.2702(3) 0.9641(5) 0.0338(19) Uani 1 1 d . . .
H73A H -0.1117 0.2779 1.0054 0.041 Uiso 1 1 calc R A .
C74 C 0.0714(9) 0.2761(3) 0.9768(5) 0.0338(19) Uani 1 1 d . A .
H74A H 0.1062 0.2896 1.0258 0.041 Uiso 1 1 calc R . .
C75 C 0.1515(8) 0.2625(3) 0.9181(5) 0.0299(18) Uani 1 1 d . . .
H75A H 0.2412 0.2667 0.9268 0.036 Uiso 1 1 calc R A .
C76 C 0.1008(8) 0.2428(3) 0.8468(5) 0.0252(16) Uani 1 1 d . A .
H76A H 0.1562 0.2315 0.8078 0.030 Uiso 1 1 calc R . .

loop_
_atom_site_aniso_label
_atom_site_aniso_U_11
_atom_site_aniso_U_22
_atom_site_aniso_U_33
_atom_site_aniso_U_23
_atom_site_aniso_U_13
_atom_site_aniso_U_12
W1 0.02557(18) 0.03373(18) 0.01895(16) -0.00082(12) 0.00714(12) 0.00139(13)
C1A 0.025(5) 0.028(4) 0.022(4) 0.003(3) 0.004(3) 0.002(3)
O1A 0.025(6) 0.024(3) 0.035(3) 0.002(2) 0.006(4) 0.005(3)
B1A 0.030(6) 0.025(4) 0.028(5) -0.006(4) -0.001(4) 0.006(4)
N1A 0.037(8) 0.030(4) 0.037(5) -0.006(3) -0.003(5) 0.008(4)
C4A 0.033(9) 0.037(5) 0.042(6) 0.008(4) -0.011(6) 0.001(5)
C5A 0.053(10) 0.027(5) 0.054(6) -0.005(5) 0.001(7) 0.007(6)
B2A 0.029(5) 0.034(5) 0.029(7) -0.017(5) 0.006(5) 0.003(4)
N2A 0.031(4) 0.043(7) 0.051(7) -0.008(5) 0.010(5) 0.000(4)
C6A 0.040(7) 0.054(9) 0.080(10) -0.007(8) -0.016(7) 0.006(6)
C7A 0.037(6) 0.049(9) 0.072(9) -0.018(7) 0.017(6) -0.004(6)
C11A 0.033(5) 0.034(4) 0.031(6) -0.009(4) 0.013(4) 0.000(4)
C12A 0.038(7) 0.035(5) 0.041(7) -0.002(5) 0.021(6) -0.006(5)
C13A 0.051(9) 0.043(5) 0.033(6) 0.015(5) 0.017(6) -0.012(6)
C14A 0.045(7) 0.042(6) 0.025(5) -0.004(4) 0.003(5) -0.003(5)
C15A 0.029(5) 0.034(4) 0.025(5) -0.009(4) 0.002(4) -0.010(4)
C1B 0.025(5) 0.028(4) 0.022(4) 0.003(3) 0.004(3) 0.002(3)
O1B 0.025(6) 0.024(3) 0.035(3) 0.002(2) 0.006(4) 0.005(3)
B1B 0.030(6) 0.025(4) 0.028(5) -0.006(4) -0.001(4) 0.006(4)
N1B 0.037(8) 0.030(4) 0.037(5) -0.006(3) -0.003(5) 0.008(4)
C4B 0.033(9) 0.037(5) 0.042(6) 0.008(4) -0.011(6) 0.001(5)
C5B 0.053(10) 0.027(5) 0.054(6) -0.005(5) 0.001(7) 0.007(6)
B2B 0.029(5) 0.034(5) 0.029(7) -0.017(5) 0.006(5) 0.003(4)
N2B 0.031(4) 0.043(7) 0.051(7) -0.008(5) 0.010(5) 0.000(4)
C6B 0.040(7) 0.054(9) 0.080(10) -0.007(8) -0.016(7) 0.006(6)
C7B 0.037(6) 0.049(9) 0.072(9) -0.018(7) 0.017(6) -0.004(6)
C11B 0.033(5) 0.034(4) 0.031(6) -0.009(4) 0.013(4) 0.000(4)
C12B 0.038(7) 0.035(5) 0.041(7) -0.002(5) 0.021(6) -0.006(5)
C13B 0.051(9) 0.043(5) 0.033(6) 0.015(5) 0.017(6) -0.012(6)
C14B 0.045(7) 0.042(6) 0.025(5) -0.004(4) 0.003(5) -0.003(5)
C15B 0.029(5) 0.034(4) 0.025(5) -0.009(4) 0.002(4) -0.010(4)
C2 0.025(4) 0.015(4) 0.046(5) 0.002(3) 0.010(4) 0.001(3)
O2 0.027(3) 0.036(4) 0.074(5) -0.005(3) 0.020(3) 0.001(3)
C3 0.035(5) 0.030(4) 0.027(4) 0.002(3) 0.003(3) -0.003(4)
O3 0.031(4) 0.049(4) 0.059(4) -0.006(3) -0.009(3) 0.007(3)
Pt1 0.02221(15) 0.01821(14) 0.01523(13) 0.00310(10) 0.00471(10) 0.00430(10)
P1 0.0230(10) 0.0179(9) 0.0155(8) 0.0020(7) 0.0037(7) 0.0021(7)
P2 0.0199(9) 0.0178(9) 0.0192(9) 0.0027(7) 0.0029(7) 0.0037(7)
C21 0.024(4) 0.022(4) 0.013(3) -0.002(3) 0.004(3) 0.000(3)
C22 0.031(4) 0.024(4) 0.029(4) 0.002(3) -0.001(3) -0.003(3)
C23 0.029(4) 0.036(5) 0.032(4) 0.001(4) -0.005(3) -0.004(4)
C24 0.026(4) 0.039(5) 0.023(4) -0.001(3) -0.002(3) 0.006(3)
C25 0.037(5) 0.029(4) 0.023(4) 0.002(3) 0.005(3) 0.010(3)
C26 0.030(4) 0.021(4) 0.018(3) 0.000(3) 0.004(3) 0.002(3)
C31 0.019(4) 0.024(4) 0.025(4) 0.003(3) 0.001(3) 0.000(3)
C32 0.027(4) 0.047(5) 0.024(4) -0.009(4) 0.008(3) -0.010(4)
C33 0.043(6) 0.052(6) 0.035(5) -0.017(4) 0.005(4) -0.014(5)
C34 0.035(5) 0.034(5) 0.050(6) -0.013(4) 0.009(4) -0.012(4)
C35 0.030(5) 0.031(4) 0.037(5) 0.005(4) 0.007(4) -0.003(3)
C36 0.030(4) 0.023(4) 0.028(4) 0.001(3) 0.000(3) -0.002(3)
C41 0.032(4) 0.019(3) 0.018(3) 0.003(3) 0.008(3) 0.001(3)
C42 0.036(5) 0.030(4) 0.029(4) 0.004(3) 0.011(4) -0.003(4)
C43 0.039(5) 0.034(5) 0.040(5) 0.006(4) 0.025(4) 0.001(4)
C44 0.069(7) 0.036(5) 0.028(5) 0.003(4) 0.030(5) 0.005(5)
C45 0.077(8) 0.028(4) 0.021(4) -0.003(3) 0.004(4) 0.010(5)
C46 0.041(5) 0.027(4) 0.024(4) -0.002(3) 0.000(3) 0.006(4)
C51 0.021(4) 0.020(3) 0.022(4) 0.005(3) 0.005(3) 0.005(3)
C52 0.034(5) 0.023(4) 0.025(4) 0.004(3) -0.004(3) -0.002(3)
C53 0.038(5) 0.028(4) 0.020(4) 0.003(3) 0.002(3) 0.008(3)
C54 0.029(4) 0.024(4) 0.027(4) 0.011(3) 0.011(3) 0.007(3)
C55 0.031(4) 0.025(4) 0.035(4) 0.003(3) 0.003(3) -0.003(3)
C56 0.029(4) 0.025(4) 0.027(4) 0.005(3) 0.000(3) 0.000(3)
C61 0.023(4) 0.036(4) 0.019(4) 0.005(3) 0.004(3) 0.004(3)
C62 0.028(5) 0.045(5) 0.037(5) 0.009(4) 0.006(4) 0.013(4)
C63 0.030(5) 0.077(8) 0.045(6) 0.005(5) 0.008(4) 0.023(5)
C64 0.022(5) 0.089(9) 0.049(6) 0.002(6) 0.004(4) 0.000(5)
C65 0.032(5) 0.071(7) 0.041(5) -0.008(5) 0.004(4) -0.017(5)
C66 0.030(5) 0.042(5) 0.029(4) -0.002(4) 0.005(3) -0.004(4)
C71 0.030(4) 0.017(3) 0.019(3) 0.003(3) 0.002(3) 0.002(3)
C72 0.034(5) 0.018(4) 0.028(4) 0.001(3) 0.005(3) 0.000(3)
C73 0.048(6) 0.027(4) 0.027(4) -0.005(3) 0.010(4) 0.005(4)
C74 0.046(5) 0.028(4) 0.026(4) -0.003(3) -0.004(4) -0.002(4)
C75 0.032(5) 0.025(4) 0.032(4) 0.006(3) -0.004(3) -0.003(3)
C76 0.026(4) 0.021(4) 0.028(4) 0.008(3) 0.000(3) 0.003(3)

loop_
_atom_type_symbol
_atom_type_description
_atom_type_scat_dispersion_real
_atom_type_scat_dispersion_imag
_atom_type_scat_source
C C 0.0033 0.0016 'International Tables Vol C Tables 4.2.6.8 and 6.1.1.4'
H H 0.0000 0.0000 'International Tables Vol C Tables 4.2.6.8 and 6.1.1.4'
B B 0.0013 0.0007 'International Tables Vol C Tables 4.2.6.8 and 6.1.1.4'
N N 0.0061 0.0033 'International Tables Vol C Tables 4.2.6.8 and 6.1.1.4'
O O 0.0106 0.0060 'International Tables Vol C Tables 4.2.6.8 and 6.1.1.4'
P P 0.1023 0.0942 'International Tables Vol C Tables 4.2.6.8 and 6.1.1.4'
W W -0.8490 6.8722 'International Tables Vol C Tables 4.2.6.8 and 6.1.1.4'
Pt Pt -1.7033 8.3905 'International Tables Vol C Tables 4.2.6.8 and 6.1.1.4'

loop_
_geom_angle_atom_site_label_1
_geom_angle_atom_site_label_2
_geom_angle_atom_site_label_3
_geom_angle
_geom_angle_site_symmetry_1
_geom_angle_site_symmetry_3
_geom_angle_publ_flag
C2 W1 C3 92.3(3) . . ?
C2 W1 C1B 104.0(7) . . ?
C3 W1 C1B 100.9(5) . . ?
C2 W1 C1A 102.7(17) . . ?
C3 W1 C1A 97.4(13) . . ?
C1B W1 C1A 3.8(9) . . ?
C2 W1 C14A 129.9(11) . . ?
C3 W1 C14A 96.2(9) . . ?
C1B W1 C14A 122.4(10) . . ?
C1A W1 C14A 124.8(17) . . ?
C2 W1 C15A 147.6(8) . . ?
C3 W1 C15A 114.9(7) . . ?
C1B W1 C15A 88.4(10) . . ?
C1A W1 C15A 91.4(10) . . ?
C14A W1 C15A 35.4(8) . . ?
C2 W1 C13A 96.2(11) . . ?
C3 W1 C13A 112.5(9) . . ?
C1B W1 C13A 140.1(8) . . ?
C1A W1 C13A 143.9(11) . . ?
C14A W1 C13A 35.6(7) . . ?
C15A W1 C13A 58.3(10) . . ?
C2 W1 C12B 93.3(4) . . ?
C3 W1 C12B 137.3(5) . . ?
C1B W1 C12B 118.5(5) . . ?
C1A W1 C12B 122.3(9) . . ?
C14A W1 C12B 49.9(10) . . ?
C15A W1 C12B 55.0(10) . . ?
C13A W1 C12B 24.8(8) . . ?
C2 W1 C11B 118.7(4) . . ?
C3 W1 C11B 145.2(4) . . ?
C1B W1 C11B 87.3(4) . . ?
C1A W1 C11B 91.1(7) . . ?
C14A W1 C11B 52.5(9) . . ?
C15A W1 C11B 30.8(8) . . ?
C13A W1 C11B 52.8(9) . . ?
C12B W1 C11B 35.4(4) . . ?
C2 W1 C13B 101.1(5) . . ?
C3 W1 C13B 102.2(5) . . ?
C1B W1 C13B 144.9(5) . . ?
C1A W1 C13B 148.3(8) . . ?
C14A W1 C13B 28.9(12) . . ?
C15A W1 C13B 57.8(10) . . ?
C13A W1 C13B 11.0(9) . . ?
C12B W1 C13B 35.3(4) . . ?
C11B W1 C13B 59.0(4) . . ?
C2 W1 C15B 150.6(4) . . ?
C3 W1 C15B 110.2(4) . . ?
C1B W1 C15B 90.4(5) . . ?
C1A W1 C15B 93.2(12) . . ?
C14A W1 C15B 32.5(12) . . ?
C15A W1 C15B 4.8(7) . . ?
C13A W1 C15B 58.4(12) . . ?
C12B W1 C15B 57.4(4) . . ?
C11B W1 C15B 35.4(3) . . ?
C13B W1 C15B 56.8(4) . . ?
C2 W1 C12A 90.1(9) . . ?
C3 W1 C12A 147.4(8) . . ?
C1B W1 C12A 110.0(7) . . ?
C1A W1 C12A 113.7(14) . . ?
C14A W1 C12A 58.7(9) . . ?
C15A W1 C12A 57.5(8) . . ?
C13A W1 C12A 35.1(6) . . ?
C12B W1 C12A 10.3(8) . . ?
C11B W1 C12A 32.5(9) . . ?
C13B W1 C12A 45.6(8) . . ?
C15B W1 C12A 60.8(10) . . ?
O1A C1A Pt1 129.3(18) . . ?
O1A C1A W1 140(3) . . ?
Pt1 C1A W1 90.6(11) . . ?
C1A O1A B1A 120.5(8) . . ?
N1A B1A O1A 114.8(10) . . ?
N1A B1A B2A 127.7(9) . . ?
O1A B1A B2A 117.2(8) . . ?
B1A N1A C4A 126.9(10) . . ?
B1A N1A C5A 121.4(10) . . ?
C4A N1A C5A 111.7(9) . . ?
N2A B2A C11A 121.8(11) . . ?
N2A B2A B1A 122.5(10) . . ?
C11A B2A B1A 115.3(8) . . ?
B2A N2A C7A 125.2(12) . . ?
B2A N2A C6A 121.5(12) . . ?
C7A N2A C6A 113.1(11) . . ?
C12A C11A C15A 104.3(10) . . ?
C12A C11A B2A 131.4(10) . . ?
C15A C11A B2A 123.0(9) . . ?
C12A C11A W1 72.3(10) . . ?
C15A C11A W1 68.5(15) . . ?
B2A C11A W1 112.8(11) . . ?
C13A C12A C11A 109.6(10) . . ?
C13A C12A W1 70.0(13) . . ?
C11A C12A W1 73.2(8) . . ?
C13A C12A H12A 125.2 . . ?
C11A C12A H12A 125.2 . . ?
W1 C12A H12A 123.2 . . ?
C14A C13A C12A 108.0(9) . . ?
C14A C13A W1 70.5(15) . . ?
C12A C13A W1 75.0(13) . . ?
C14A C13A H13A 126.0 . . ?
C12A C13A H13A 126.0 . . ?
W1 C13A H13A 120.3 . . ?
C15A C14A C13A 107.2(10) . . ?
C15A C14A W1 73.3(8) . . ?
C13A C14A W1 73.9(13) . . ?
C15A C14A H14A 126.4 . . ?
C13A C14A H14A 126.4 . . ?
W1 C14A H14A 118.4 . . ?
C14A C15A C11A 110.9(9) . . ?
C14A C15A W1 71.3(11) . . ?
C11A C15A W1 75.9(13) . . ?
C14A C15A H15A 124.5 . . ?
C11A C15A H15A 124.5 . . ?
W1 C15A H15A 119.8 . . ?
O1B C1B W1 141.9(9) . . ?
O1B C1B Pt1 129.5(9) . . ?
W1 C1B Pt1 88.6(5) . . ?
C1B O1B B1B 120.5(8) . . ?
N1B B1B O1B 114.8(9) . . ?
N1B B1B B2B 127.9(9) . . ?
O1B B1B B2B 117.3(7) . . ?
B1B N1B C4B 126.8(9) . . ?
B1B N1B C5B 121.5(10) . . ?
C4B N1B C5B 111.6(9) . . ?
N1B C4B H4B1 109.5 . . ?
N1B C4B H4B2 109.5 . . ?
H4B1 C4B H4B2 109.5 . . ?
N1B C4B H4B3 109.5 . . ?
H4B1 C4B H4B3 109.5 . . ?
H4B2 C4B H4B3 109.5 . . ?
N1B C5B H5B1 109.5 . . ?
N1B C5B H5B2 109.5 . . ?
H5B1 C5B H5B2 109.5 . . ?
N1B C5B H5B3 109.5 . . ?
H5B1 C5B H5B3 109.5 . . ?
H5B2 C5B H5B3 109.5 . . ?
N2B B2B C11B 121.9(10) . . ?
N2B B2B B1B 122.6(10) . . ?
C11B B2B B1B 115.4(8) . . ?
B2B N2B C7B 125.2(12) . . ?
B2B N2B C6B 121.5(11) . . ?
C7B N2B C6B 113.1(11) . . ?
N2B C6B H6B1 109.5 . . ?
N2B C6B H6B2 109.5 . . ?
H6B1 C6B H6B2 109.5 . . ?
N2B C6B H6B3 109.5 . . ?
H6B1 C6B H6B3 109.5 . . ?
H6B2 C6B H6B3 109.5 . . ?
N2B C7B H7B1 109.5 . . ?
N2B C7B H7B2 109.5 . . ?
H7B1 C7B H7B2 109.5 . . ?
N2B C7B H7B3 109.5 . . ?
H7B1 C7B H7B3 109.5 . . ?
H7B2 C7B H7B3 109.5 . . ?
C12B C11B C15B 104.3(9) . . ?
C12B C11B B2B 131.5(10) . . ?
C15B C11B B2B 123.0(8) . . ?
C12B C11B W1 71.0(6) . . ?
C15B C11B W1 73.1(7) . . ?
B2B C11B W1 110.6(6) . . ?
C13B C12B C11B 109.6(9) . . ?
C13B C12B W1 73.7(7) . . ?
C11B C12B W1 73.7(5) . . ?
C13B C12B H12B 125.2 . . ?
C11B C12B H12B 125.2 . . ?
W1 C12B H12B 119.2 . . ?
C14B C13B C12B 108.0(9) . . ?
C14B C13B W1 74.5(7) . . ?
C12B C13B W1 71.0(6) . . ?
C14B C13B H13B 126.0 . . ?
C12B C13B H13B 126.0 . . ?
W1 C13B H13B 120.3 . . ?
C15B C14B C13B 107.2(10) . . ?
C15B C14B W1 72.2(5) . . ?
C13B C14B W1 71.1(7) . . ?
C15B C14B H14B 126.4 . . ?
C13B C14B H14B 126.4 . . ?
W1 C14B H14B 122.0 . . ?
C14B C15B C11B 110.9(9) . . ?
C14B C15B W1 74.0(6) . . ?
C11B C15B W1 71.5(6) . . ?
C14B C15B H15B 124.5 . . ?
C11B C15B H15B 124.5 . . ?
W1 C15B H15B 121.6 . . ?
O2 C2 W1 171.8(7) . . ?
O3 C3 W1 172.6(8) . . ?
C1A Pt1 C1B 2.2(19) . . ?
C1A Pt1 P1 92.7(9) . . ?
C1B Pt1 P1 94.1(4) . . ?
C1A Pt1 P2 164.0(9) . . ?
C1B Pt1 P2 162.4(3) . . ?
P1 Pt1 P2 103.22(6) . . ?
C1A Pt1 W1 46.9(9) . . ?
C1B Pt1 W1 45.4(4) . . ?
P1 Pt1 W1 139.59(5) . . ?
P2 Pt1 W1 117.14(5) . . ?
C41 P1 C31 99.7(3) . . ?
C41 P1 C21 103.4(3) . . ?
C31 P1 C21 103.7(3) . . ?
C41 P1 Pt1 123.1(2) . . ?
C31 P1 Pt1 114.9(2) . . ?
C21 P1 Pt1 109.8(2) . . ?
C71 P2 C61 106.0(4) . . ?
C71 P2 C51 101.7(3) . . ?
C61 P2 C51 99.0(3) . . ?
C71 P2 Pt1 110.9(2) . . ?
C61 P2 Pt1 116.2(3) . . ?
C51 P2 Pt1 121.2(2) . . ?
C22 C21 C26 118.3(7) . . ?
C22 C21 P1 118.1(6) . . ?
C26 C21 P1 123.6(6) . . ?
C23 C22 C21 120.7(8) . . ?
C23 C22 H22A 119.6 . . ?
C21 C22 H22A 119.6 . . ?
C24 C23 C22 120.0(8) . . ?
C24 C23 H23A 120.0 . . ?
C22 C23 H23A 120.0 . . ?
C25 C24 C23 119.9(8) . . ?
C25 C24 H24A 120.0 . . ?
C23 C24 H24A 120.0 . . ?
C26 C25 C24 120.5(8) . . ?
C26 C25 H25A 119.7 . . ?
C24 C25 H25A 119.7 . . ?
C25 C26 C21 120.6(7) . . ?
C25 C26 H26A 119.7 . . ?
C21 C26 H26A 119.7 . . ?
C32 C31 C36 118.6(7) . . ?
C32 C31 P1 120.9(6) . . ?
C36 C31 P1 120.5(6) . . ?
C31 C32 C33 120.0(8) . . ?
C31 C32 H32A 120.0 . . ?
C33 C32 H32A 120.0 . . ?
C34 C33 C32 120.3(8) . . ?
C34 C33 H33A 119.8 . . ?
C32 C33 H33A 119.8 . . ?
C33 C34 C35 120.4(8) . . ?
C33 C34 H34A 119.8 . . ?
C35 C34 H34A 119.8 . . ?
C34 C35 C36 120.2(8) . . ?
C34 C35 H35A 119.9 . . ?
C36 C35 H35A 119.9 . . ?
C35 C36 C31 120.3(8) . . ?
C35 C36 H36A 119.8 . . ?
C31 C36 H36A 119.8 . . ?
C46 C41 C42 118.5(7) . . ?
C46 C41 P1 123.3(6) . . ?
C42 C41 P1 118.2(6) . . ?
C43 C42 C41 120.5(8) . . ?
C43 C42 H42A 119.7 . . ?
C41 C42 H42A 119.7 . . ?
C44 C43 C42 120.4(9) . . ?
C44 C43 H43A 119.8 . . ?
C42 C43 H43A 119.8 . . ?
C43 C44 C45 119.5(8) . . ?
C43 C44 H44A 120.2 . . ?
C45 C44 H44A 120.2 . . ?
C44 C45 C46 120.7(9) . . ?
C44 C45 H45A 119.6 . . ?
C46 C45 H45A 119.6 . . ?
C41 C46 C45 120.3(9) . . ?
C41 C46 H46A 119.8 . . ?
C45 C46 H46A 119.8 . . ?
C56 C51 C52 118.0(7) . . ?
C56 C51 P2 123.5(6) . . ?
C52 C51 P2 118.4(6) . . ?
C53 C52 C51 120.8(7) . . ?
C53 C52 H52A 119.6 . . ?
C51 C52 H52A 119.6 . . ?
C54 C53 C52 120.3(7) . . ?
C54 C53 H53A 119.9 . . ?
C52 C53 H53A 119.9 . . ?
C53 C54 C55 119.4(7) . . ?
C53 C54 H54A 120.3 . . ?
C55 C54 H54A 120.3 . . ?
C54 C55 C56 120.2(8) . . ?
C54 C55 H55A 119.9 . . ?
C56 C55 H55A 119.9 . . ?
C51 C56 C55 121.3(7) . . ?
C51 C56 H56A 119.4 . . ?
C55 C56 H56A 119.4 . . ?
C66 C61 C62 118.7(8) . . ?
C66 C61 P2 119.8(6) . . ?
C62 C61 P2 121.4(7) . . ?
C61 C62 C63 120.3(10) . . ?
C61 C62 H62A 119.9 . . ?
C63 C62 H62A 119.9 . . ?
C64 C63 C62 119.9(10) . . ?
C64 C63 H63A 120.1 . . ?
C62 C63 H63A 120.1 . . ?
C65 C64 C63 120.3(9) . . ?
C65 C64 H64A 119.8 . . ?
C63 C64 H64A 119.8 . . ?
C64 C65 C66 120.2(10) . . ?
C64 C65 H65A 119.9 . . ?
C66 C65 H65A 119.9 . . ?
C61 C66 C65 120.6(9) . . ?
C61 C66 H66A 119.7 . . ?
C65 C66 H66A 119.7 . . ?
C72 C71 C76 118.3(7) . . ?
C72 C71 P2 124.8(6) . . ?
C76 C71 P2 116.8(6) . . ?
C73 C72 C71 120.3(8) . . ?
C73 C72 H72A 119.9 . . ?
C71 C72 H72A 119.9 . . ?
C74 C73 C72 120.9(8) . . ?
C74 C73 H73A 119.6 . . ?
C72 C73 H73A 119.6 . . ?
C73 C74 C75 120.0(8) . . ?
C73 C74 H74A 120.0 . . ?
C75 C74 H74A 120.0 . . ?
C76 C75 C74 120.0(8) . . ?
C76 C75 H75A 120.0 . . ?
C74 C75 H75A 120.0 . . ?
C75 C76 C71 120.4(8) . . ?
C75 C76 H76A 119.8 . . ?
C71 C76 H76A 119.8 . . ?

loop_
_geom_bond_atom_site_label_1
_geom_bond_atom_site_label_2
_geom_bond_distance
_geom_bond_site_symmetry_2
_geom_bond_publ_flag
W1 C2 1.937(8) . ?
W1 C3 1.959(9) . ?
W1 C1B 1.978(12) . ?
W1 C1A 2.03(3) . ?
W1 C14A 2.26(5) . ?
W1 C15A 2.28(4) . ?
W1 C13A 2.30(4) . ?
W1 C12B 2.302(13) . ?
W1 C11B 2.337(11) . ?
W1 C13B 2.338(13) . ?
W1 C15B 2.358(15) . ?
W1 C12A 2.37(3) . ?
C1A O1A 1.337(10) . ?
C1A Pt1 1.87(3) . ?
O1A B1A 1.432(12) . ?
B1A N1A 1.385(13) . ?
B1A B2A 1.702(17) . ?
N1A C4A 1.403(15) . ?
N1A C5A 1.425(14) . ?
C4A H4A1 0.9800 . ?
C4A H4A2 0.9800 . ?
C4A H4A3 0.9800 . ?
C5A H5A1 0.9800 . ?
C5A H5A2 0.9800 . ?
C5A H5A3 0.9800 . ?
B2A N2A 1.404(14) . ?
B2A C11A 1.578(16) . ?
N2A C7A 1.462(17) . ?
N2A C6A 1.488(18) . ?
C6A H6A1 0.9800 . ?
C6A H6A2 0.9800 . ?
C6A H6A3 0.9800 . ?
C7A H7A1 0.9800 . ?
C7A H7A2 0.9800 . ?
C7A H7A3 0.9800 . ?
C11A C12A 1.410(14) . ?
C11A C15A 1.426(13) . ?
C12A C13A 1.407(17) . ?
C12A H12A 0.9500 . ?
C13A C14A 1.396(15) . ?
C13A H13A 0.9500 . ?
C14A C15A 1.379(13) . ?
C14A H14A 0.9500 . ?
C15A H15A 0.9500 . ?
C1B O1B 1.337(10) . ?
C1B Pt1 1.995(11) . ?
O1B B1B 1.432(12) . ?
B1B N1B 1.385(13) . ?
B1B B2B 1.702(17) . ?
N1B C4B 1.403(15) . ?
N1B C5B 1.425(14) . ?
C4B H4B1 0.9800 . ?
C4B H4B2 0.9800 . ?
C4B H4B3 0.9800 . ?
C5B H5B1 0.9800 . ?
C5B H5B2 0.9800 . ?
C5B H5B3 0.9800 . ?
B2B N2B 1.404(14) . ?
B2B C11B 1.578(16) . ?
N2B C7B 1.462(17) . ?
N2B C6B 1.488(18) . ?
C6B H6B1 0.9800 . ?
C6B H6B2 0.9800 . ?
C6B H6B3 0.9800 . ?
C7B H7B1 0.9800 . ?
C7B H7B2 0.9800 . ?
C7B H7B3 0.9800 . ?
C11B C12B 1.410(14) . ?
C11B C15B 1.426(13) . ?
C12B C13B 1.407(17) . ?
C12B H12B 0.9500 . ?
C13B C14B 1.396(15) . ?
C13B H13B 0.9500 . ?
C14B C15B 1.379(13) . ?
C14B H14B 0.9500 . ?
C15B H15B 0.9500 . ?
C2 O2 1.177(10) . ?
C3 O3 1.169(11) . ?
Pt1 P1 2.2540(18) . ?
Pt1 P2 2.3361(18) . ?
P1 C41 1.825(7) . ?
P1 C31 1.833(8) . ?
P1 C21 1.836(8) . ?
P2 C71 1.826(8) . ?
P2 C61 1.827(8) . ?
P2 C51 1.844(7) . ?
C21 C22 1.398(11) . ?
C21 C26 1.400(10) . ?
C22 C23 1.385(12) . ?
C22 H22A 0.9500 . ?
C23 C24 1.384(12) . ?
C23 H23A 0.9500 . ?
C24 C25 1.379(12) . ?
C24 H24A 0.9500 . ?
C25 C26 1.378(11) . ?
C25 H25A 0.9500 . ?
C26 H26A 0.9500 . ?
C31 C32 1.377(11) . ?
C31 C36 1.398(11) . ?
C32 C33 1.401(13) . ?
C32 H32A 0.9500 . ?
C33 C34 1.362(14) . ?
C33 H33A 0.9500 . ?
C34 C35 1.362(13) . ?
C34 H34A 0.9500 . ?
C35 C36 1.387(11) . ?
C35 H35A 0.9500 . ?
C36 H36A 0.9500 . ?
C41 C46 1.387(11) . ?
C41 C42 1.401(12) . ?
C42 C43 1.388(12) . ?
C42 H42A 0.9500 . ?
C43 C44 1.376(14) . ?
C43 H43A 0.9500 . ?
C44 C45 1.380(15) . ?
C44 H44A 0.9500 . ?
C45 C46 1.389(12) . ?
C45 H45A 0.9500 . ?
C46 H46A 0.9500 . ?
C51 C56 1.379(11) . ?
C51 C52 1.395(11) . ?
C52 C53 1.389(11) . ?
C52 H52A 0.9500 . ?
C53 C54 1.375(12) . ?
C53 H53A 0.9500 . ?
C54 C55 1.382(12) . ?
C54 H54A 0.9500 . ?
C55 C56 1.386(11) . ?
C55 H55A 0.9500 . ?
C56 H56A 0.9500 . ?
C61 C66 1.391(12) . ?
C61 C62 1.395(12) . ?
C62 C63 1.399(13) . ?
C62 H62A 0.9500 . ?
C63 C64 1.380(17) . ?
C63 H63A 0.9500 . ?
C64 C65 1.371(16) . ?
C64 H64A 0.9500 . ?
C65 C66 1.392(13) . ?
C65 H65A 0.9500 . ?
C66 H66A 0.9500 . ?
C71 C72 1.389(11) . ?
C71 C76 1.409(11) . ?
C72 C73 1.387(12) . ?
C72 H72A 0.9500 . ?
C73 C74 1.365(13) . ?
C73 H73A 0.9500 . ?
C74 C75 1.385(12) . ?
C74 H74A 0.9500 . ?
C75 C76 1.382(11) . ?
C75 H75A 0.9500 . ?
C76 H76A 0.9500 . ?

loop_
_geom_torsion_atom_site_label_1
_geom_torsion_atom_site_label_2
_geom_torsion_atom_site_label_3
_geom_torsion_atom_site_label_4
_geom_torsion
_geom_torsion_site_symmetry_1
_geom_torsion_site_symmetry_2
_geom_torsion_site_symmetry_3
_geom_torsion_site_symmetry_4
_geom_torsion_publ_flag
C2 W1 C1A O1A -144(7) . . . . ?
C3 W1 C1A O1A 122(8) . . . . ?
C14A W1 C1A O1A 19(8) . . . . ?
C15A W1 C1A O1A 7(8) . . . . ?
C13A W1 C1A O1A -24(11) . . . . ?
C12A W1 C1A O1A -48(8) . . . . ?
C2 W1 C1A Pt1 43(2) . . . . ?
C3 W1 C1A Pt1 -51(2) . . . . ?
C14A W1 C1A Pt1 -153.6(18) . . . . ?
C15A W1 C1A Pt1 -166(2) . . . . ?
C13A W1 C1A Pt1 163(2) . . . . ?
C12A W1 C1A Pt1 139.1(19) . . . . ?
W1 C1A O1A B1A 34(11) . . . . ?
C1A O1A B1A N1A -162(6) . . . . ?
C1A O1A B1A B2A 12(7) . . . . ?
O1A B1A N1A C4A -12(6) . . . . ?
B2A B1A N1A C4A 174(4) . . . . ?
O1A B1A N1A C5A 168(5) . . . . ?
B2A B1A N1A C5A -6(6) . . . . ?
N1A B1A B2A N2A -55(4) . . . . ?
O1A B1A B2A N2A 131(4) . . . . ?
N1A B1A B2A C11A 117(4) . . . . ?
O1A B1A B2A C11A -56(2) . . . . ?
C11A B2A N2A C7A -4(4) . . . . ?
B1A B2A N2A C7A 169(3) . . . . ?
C11A B2A N2A C6A -178(3) . . . . ?
B1A B2A N2A C6A -5(4) . . . . ?
N2A B2A C11A C12A -47(3) . . . . ?
B1A B2A C11A C12A 139.8(13) . . . . ?
N2A B2A C11A C15A 148(3) . . . . ?
B1A B2A C11A C15A -25(2) . . . . ?
N2A B2A C11A W1 -133(3) . . . . ?
B1A B2A C11A W1 53.8(14) . . . . ?
C2 W1 C11A C12A -45.1(12) . . . . ?
C3 W1 C11A C12A 116.9(16) . . . . ?
C1A W1 C11A C12A -147(2) . . . . ?
C14A W1 C11A C12A 77.6(9) . . . . ?
C15A W1 C11A C12A 113.8(11) . . . . ?
C13A W1 C11A C12A 36.0(8) . . . . ?
C2 W1 C11A C15A -158.9(11) . . . . ?
C3 W1 C11A C15A 3.1(14) . . . . ?
C1B W1 C11A C15A 99.7(15) . . . . ?
C1A W1 C11A C15A 99.4(16) . . . . ?
C14A W1 C11A C15A -36.2(8) . . . . ?
C13A W1 C11A C15A -77.9(11) . . . . ?
C12A W1 C11A C15A -113.8(11) . . . . ?
C2 W1 C11A B2A 83.1(11) . . . . ?
C3 W1 C11A B2A -114.9(14) . . . . ?
C1A W1 C11A B2A -19(2) . . . . ?
C14A W1 C11A B2A -154.2(9) . . . . ?
C15A W1 C11A B2A -118.0(10) . . . . ?
C13A W1 C11A B2A 164.2(9) . . . . ?
C12A W1 C11A B2A 128.2(11) . . . . ?
C15A C11A C12A C13A 0.6(11) . . . . ?
B2A C11A C12A C13A -165.9(14) . . . . ?
W1 C11A C12A C13A -60.8(17) . . . . ?
C15A C11A C12A W1 61.5(15) . . . . ?
B2A C11A C12A W1 -105.1(15) . . . . ?
C2 W1 C12A C13A -100.7(13) . . . . ?
C3 W1 C12A C13A -6.2(17) . . . . ?
C1A W1 C12A C13A 155(3) . . . . ?
C14A W1 C12A C13A 37.9(7) . . . . ?
C15A W1 C12A C13A 79.8(11) . . . . ?
C2 W1 C12A C11A 140.4(10) . . . . ?
C3 W1 C12A C11A -125.1(13) . . . . ?
C1A W1 C12A C11A 37(2) . . . . ?
C14A W1 C12A C11A -81.0(9) . . . . ?
C15A W1 C12A C11A -39.1(6) . . . . ?
C13A W1 C12A C11A -118.9(12) . . . . ?
C11A C12A C13A C14A -0.4(13) . . . . ?
W1 C12A C13A C14A -63.2(14) . . . . ?
C11A C12A C13A W1 62.8(14) . . . . ?
C2 W1 C13A C14A -163.0(12) . . . . ?
C3 W1 C13A C14A -67.9(11) . . . . ?
C1A W1 C13A C14A 76(5) . . . . ?
C15A W1 C13A C14A 38.4(8) . . . . ?
C12A W1 C13A C14A 115.8(10) . . . . ?
C2 W1 C13A C12A 81.3(11) . . . . ?
C3 W1 C13A C12A 176.4(10) . . . . ?
C1A W1 C13A C12A -40(5) . . . . ?
C14A W1 C13A C12A -115.8(10) . . . . ?
C15A W1 C13A C12A -77.4(8) . . . . ?
C12A C13A C14A C15A -0.1(12) . . . . ?
W1 C13A C14A C15A -66.3(10) . . . . ?
C12A C13A C14A W1 66.2(11) . . . . ?
C2 W1 C14A C15A 136.4(11) . . . . ?
C3 W1 C14A C15A -125.3(7) . . . . ?
C1A W1 C14A C15A -22(2) . . . . ?
C13A W1 C14A C15A 114.1(11) . . . . ?
C12A W1 C14A C15A 76.8(7) . . . . ?
C2 W1 C14A C13A 22.3(15) . . . . ?
C3 W1 C14A C13A 120.6(11) . . . . ?
C1A W1 C14A C13A -136(3) . . . . ?
C15A W1 C14A C13A -114.1(11) . . . . ?
C12A W1 C14A C13A -37.3(8) . . . . ?
C13A C14A C15A C11A 0.5(12) . . . . ?
W1 C14A C15A C11A -66.1(14) . . . . ?
C13A C14A C15A W1 66.7(14) . . . . ?
C12A C11A C15A C14A -0.7(11) . . . . ?
B2A C11A C15A C14A 167.3(12) . . . . ?
W1 C11A C15A C14A 63.3(10) . . . . ?
C12A C11A C15A W1 -64.0(10) . . . . ?
B2A C11A C15A W1 104.0(14) . . . . ?
C2 W1 C15A C14A -81.2(18) . . . . ?
C3 W1 C15A C14A 63.4(9) . . . . ?
C1A W1 C15A C14A 162.2(19) . . . . ?
C13A W1 C15A C14A -38.7(8) . . . . ?
C12A W1 C15A C14A -80.3(8) . . . . ?
C2 W1 C15A C11A 37.1(17) . . . . ?
C3 W1 C15A C11A -178.3(8) . . . . ?
C1A W1 C15A C11A -79.5(15) . . . . ?
C14A W1 C15A C11A 118.3(10) . . . . ?
C13A W1 C15A C11A 79.6(10) . . . . ?
C12A W1 C15A C11A 38.0(7) . . . . ?
C2 W1 C1B O1B -132(3) . . . . ?
C3 W1 C1B O1B 133(3) . . . . ?
C12B W1 C1B O1B -30(3) . . . . ?
C11B W1 C1B O1B -13(3) . . . . ?
C13B W1 C1B O1B 2(4) . . . . ?
C15B W1 C1B O1B 22(3) . . . . ?
C12A W1 C1B O1B -37(4) . . . . ?
C2 W1 C1B Pt1 45.9(8) . . . . ?
C3 W1 C1B Pt1 -49.3(8) . . . . ?
C12B W1 C1B Pt1 147.6(6) . . . . ?
C11B W1 C1B Pt1 164.8(8) . . . . ?
C13B W1 C1B Pt1 -179.7(8) . . . . ?
C15B W1 C1B Pt1 -160.0(8) . . . . ?
W1 C1B O1B B1B 18(4) . . . . ?
Pt1 C1B O1B B1B -159.0(12) . . . . ?
C1B O1B B1B N1B -161.0(19) . . . . ?
C1B O1B B1B B2B 17(2) . . . . ?
O1B B1B N1B C4B 2(2) . . . . ?
B2B B1B N1B C4B -175.9(14) . . . . ?
O1B B1B N1B C5B 178.3(15) . . . . ?
B2B B1B N1B C5B 0(2) . . . . ?
N1B B1B B2B N2B -63.6(17) . . . . ?
O1B B1B B2B N2B 118.5(15) . . . . ?
N1B B1B B2B C11B 120.5(14) . . . . ?
O1B B1B B2B C11B -57.4(11) . . . . ?
C11B B2B N2B C7B -9.4(18) . . . . ?
B1B B2B N2B C7B 175.0(11) . . . . ?
C11B B2B N2B C6B 176.1(11) . . . . ?
B1B B2B N2B C6B 0.4(18) . . . . ?
N2B B2B C11B C12B -36.9(17) . . . . ?
B1B B2B C11B C12B 139.1(10) . . . . ?
N2B B2B C11B C15B 157.9(13) . . . . ?
B1B B2B C11B C15B -26.1(12) . . . . ?
N2B B2B C11B W1 -119.3(11) . . . . ?
B1B B2B C11B W1 56.7(9) . . . . ?
C2 W1 C11B C12B -48.8(8) . . . . ?
C3 W1 C11B C12B 101.5(9) . . . . ?
C1B W1 C11B C12B -153.3(10) . . . . ?
C13B W1 C11B C12B 37.0(7) . . . . ?
C15B W1 C11B C12B 112.1(9) . . . . ?
C2 W1 C11B C15B -160.9(6) . . . . ?
C3 W1 C11B C15B -10.7(9) . . . . ?
C1B W1 C11B C15B 94.6(8) . . . . ?
C12B W1 C11B C15B -112.1(9) . . . . ?
C13B W1 C11B C15B -75.1(6) . . . . ?
C2 W1 C11B B2B 79.4(8) . . . . ?
C3 W1 C11B B2B -130.3(8) . . . . ?
C1B W1 C11B B2B -25.1(10) . . . . ?
C1A W1 C11B B2B -26(2) . . . . ?
C12B W1 C11B B2B 128.2(10) . . . . ?
C13B W1 C11B B2B 165.2(8) . . . . ?
C15B W1 C11B B2B -119.6(9) . . . . ?
C15B C11B C12B C13B 0.6(10) . . . . ?
B2B C11B C12B C13B -166.6(10) . . . . ?
W1 C11B C12B C13B -65.5(8) . . . . ?
C15B C11B C12B W1 66.1(7) . . . . ?
B2B C11B C12B W1 -101.1(10) . . . . ?
C2 W1 C12B C13B -104.6(7) . . . . ?
C3 W1 C12B C13B -7.6(9) . . . . ?
C1B W1 C12B C13B 147.5(11) . . . . ?
C11B W1 C12B C13B 116.7(9) . . . . ?
C15B W1 C12B C13B 77.2(7) . . . . ?
C2 W1 C12B C11B 138.6(7) . . . . ?
C3 W1 C12B C11B -124.4(7) . . . . ?
C1B W1 C12B C11B 30.7(10) . . . . ?
C13B W1 C12B C11B -116.7(9) . . . . ?
C15B W1 C12B C11B -39.5(6) . . . . ?
C11B C12B C13B C14B -0.3(12) . . . . ?
W1 C12B C13B C14B -65.8(8) . . . . ?
C11B C12B C13B W1 65.5(7) . . . . ?
C2 W1 C13B C14B -164.4(7) . . . . ?
C3 W1 C13B C14B -69.5(8) . . . . ?
C1B W1 C13B C14B 60.6(18) . . . . ?
C12B W1 C13B C14B 115.8(10) . . . . ?
C11B W1 C13B C14B 78.7(7) . . . . ?
C15B W1 C13B C14B 36.7(6) . . . . ?
C2 W1 C13B C12B 79.9(7) . . . . ?
C3 W1 C13B C12B 174.7(6) . . . . ?
C1B W1 C13B C12B -55.2(17) . . . . ?
C11B W1 C13B C12B -37.1(6) . . . . ?
C15B W1 C13B C12B -79.0(7) . . . . ?
C12B C13B C14B C15B -0.1(11) . . . . ?
W1 C13B C14B C15B -63.6(7) . . . . ?
C12B C13B C14B W1 63.5(7) . . . . ?
C2 W1 C14B C15B 137.5(6) . . . . ?
C3 W1 C14B C15B -130.3(6) . . . . ?
C1B W1 C14B C15B -28.2(9) . . . . ?
C12B W1 C14B C15B 78.1(7) . . . . ?
C11B W1 C14B C15B 36.2(6) . . . . ?
C13B W1 C14B C15B 116.0(10) . . . . ?
C2 W1 C14B C13B 21.5(10) . . . . ?
C3 W1 C14B C13B 113.7(8) . . . . ?
C1B W1 C14B C13B -144.2(10) . . . . ?
C12B W1 C14B C13B -37.9(7) . . . . ?
C11B W1 C14B C13B -79.7(8) . . . . ?
C15B W1 C14B C13B -116.0(10) . . . . ?
C13B C14B C15B C11B 0.5(11) . . . . ?
W1 C14B C15B C11B -62.4(7) . . . . ?
C13B C14B C15B W1 62.9(8) . . . . ?
C12B C11B C15B C14B -0.7(10) . . . . ?
B2B C11B C15B C14B 167.9(8) . . . . ?
W1 C11B C15B C14B 63.9(7) . . . . ?
C12B C11B C15B W1 -64.6(6) . . . . ?
B2B C11B C15B W1 104.0(8) . . . . ?
C2 W1 C15B C14B -83.5(10) . . . . ?
C3 W1 C15B C14B 54.3(7) . . . . ?
C1B W1 C15B C14B 156.1(9) . . . . ?
C12B W1 C15B C14B -79.7(7) . . . . ?
C11B W1 C15B C14B -119.2(8) . . . . ?
C13B W1 C15B C14B -37.4(7) . . . . ?
C2 W1 C15B C11B 35.8(11) . . . . ?
C3 W1 C15B C11B 173.5(6) . . . . ?
C1B W1 C15B C11B -84.7(8) . . . . ?
C12B W1 C15B C11B 39.5(6) . . . . ?
C13B W1 C15B C11B 81.9(7) . . . . ?
O1A C1A Pt1 P1 7(7) . . . . ?
W1 C1A Pt1 P1 -178.9(18) . . . . ?
O1A C1A Pt1 P2 -178(3) . . . . ?
W1 C1A Pt1 P2 -4(9) . . . . ?
O1A C1A Pt1 W1 -174(8) . . . . ?
O1B C1B Pt1 P1 -2(2) . . . . ?
W1 C1B Pt1 P1 179.6(6) . . . . ?
O1B C1B Pt1 P2 167.8(10) . . . . ?
W1 C1B Pt1 P2 -11(3) . . . . ?
O1B C1B Pt1 W1 178(3) . . . . ?
C2 W1 Pt1 C1A -135(3) . . . . ?
C3 W1 Pt1 C1A 126(3) . . . . ?
C14A W1 Pt1 C1A 67(4) . . . . ?
C15A W1 Pt1 C1A 19(3) . . . . ?
C13A W1 Pt1 C1A -127(5) . . . . ?
C12A W1 Pt1 C1A -68(3) . . . . ?
C2 W1 Pt1 C1B -132.8(10) . . . . ?
C3 W1 Pt1 C1B 127.9(10) . . . . ?
C12B W1 Pt1 C1B -69.9(13) . . . . ?
C11B W1 Pt1 C1B -20.4(11) . . . . ?
C13B W1 Pt1 C1B 179(2) . . . . ?
C15B W1 Pt1 C1B 27.9(11) . . . . ?
C2 W1 Pt1 P1 -133.4(3) . . . . ?
C3 W1 Pt1 P1 127.3(3) . . . . ?
C1B W1 Pt1 P1 -0.6(10) . . . . ?
C1A W1 Pt1 P1 2(3) . . . . ?
C14A W1 Pt1 P1 68(2) . . . . ?
C15A W1 Pt1 P1 20.7(9) . . . . ?
C13A W1 Pt1 P1 -125(4) . . . . ?
C12B W1 Pt1 P1 -70.6(7) . . . . ?
C11B W1 Pt1 P1 -21.0(4) . . . . ?
C13B W1 Pt1 P1 179(2) . . . . ?
C15B W1 Pt1 P1 27.3(4) . . . . ?
C12A W1 Pt1 P1 -66.6(11) . . . . ?
C2 W1 Pt1 P2 43.6(3) . . . . ?
C3 W1 Pt1 P2 -55.7(3) . . . . ?
C1B W1 Pt1 P2 176.4(10) . . . . ?
C1A W1 Pt1 P2 179(3) . . . . ?
C14A W1 Pt1 P2 -115(2) . . . . ?
C15A W1 Pt1 P2 -162.3(9) . . . . ?
C13A W1 Pt1 P2 52(4) . . . . ?
C12B W1 Pt1 P2 106.5(7) . . . . ?
C11B W1 Pt1 P2 156.0(4) . . . . ?
C13B W1 Pt1 P2 -4(2) . . . . ?
C15B W1 Pt1 P2 -155.7(4) . . . . ?
C12A W1 Pt1 P2 110.4(11) . . . . ?
C1A Pt1 P1 C41 174(2) . . . . ?
C1B Pt1 P1 C41 172.8(8) . . . . ?
P2 Pt1 P1 C41 -4.1(3) . . . . ?
W1 Pt1 P1 C41 173.2(3) . . . . ?
C1A Pt1 P1 C31 -64(2) . . . . ?
C1B Pt1 P1 C31 -65.6(7) . . . . ?
P2 Pt1 P1 C31 117.5(3) . . . . ?
W1 Pt1 P1 C31 -65.2(3) . . . . ?
C1A Pt1 P1 C21 53(2) . . . . ?
C1B Pt1 P1 C21 50.8(7) . . . . ?
P2 Pt1 P1 C21 -126.0(2) . . . . ?
W1 Pt1 P1 C21 51.3(3) . . . . ?
C1A Pt1 P2 C71 -131(7) . . . . ?
C1B Pt1 P2 C71 -126(2) . . . . ?
P1 Pt1 P2 C71 43.8(3) . . . . ?
W1 Pt1 P2 C71 -134.2(3) . . . . ?
C1A Pt1 P2 C61 108(7) . . . . ?
C1B Pt1 P2 C61 113(2) . . . . ?
P1 Pt1 P2 C61 -77.2(3) . . . . ?
W1 Pt1 P2 C61 104.8(3) . . . . ?
C1A Pt1 P2 C51 -12(7) . . . . ?
C1B Pt1 P2 C51 -7(2) . . . . ?
P1 Pt1 P2 C51 162.8(3) . . . . ?
W1 Pt1 P2 C51 -15.2(3) . . . . ?
C41 P1 C21 C22 -95.2(6) . . . . ?
C31 P1 C21 C22 161.2(6) . . . . ?
Pt1 P1 C21 C22 37.9(6) . . . . ?
C41 P1 C21 C26 86.5(6) . . . . ?
C31 P1 C21 C26 -17.1(7) . . . . ?
Pt1 P1 C21 C26 -140.4(5) . . . . ?
C26 C21 C22 C23 0.7(11) . . . . ?
P1 C21 C22 C23 -177.7(6) . . . . ?
C21 C22 C23 C24 0.1(12) . . . . ?
C22 C23 C24 C25 -0.6(12) . . . . ?
C23 C24 C25 C26 0.2(12) . . . . ?
C24 C25 C26 C21 0.6(11) . . . . ?
C22 C21 C26 C25 -1.1(11) . . . . ?
P1 C21 C26 C25 177.2(6) . . . . ?
C41 P1 C31 C32 151.8(7) . . . . ?
C21 P1 C31 C32 -101.7(7) . . . . ?
Pt1 P1 C31 C32 18.2(8) . . . . ?
C41 P1 C31 C36 -28.8(7) . . . . ?
C21 P1 C31 C36 77.7(7) . . . . ?
Pt1 P1 C31 C36 -162.4(6) . . . . ?
C36 C31 C32 C33 -3.5(13) . . . . ?
P1 C31 C32 C33 176.0(7) . . . . ?
C31 C32 C33 C34 3.1(15) . . . . ?
C32 C33 C34 C35 -0.5(16) . . . . ?
C33 C34 C35 C36 -1.7(15) . . . . ?
C34 C35 C36 C31 1.2(13) . . . . ?
C32 C31 C36 C35 1.3(12) . . . . ?
P1 C31 C36 C35 -178.1(6) . . . . ?
C31 P1 C41 C46 120.3(7) . . . . ?
C21 P1 C41 C46 13.6(7) . . . . ?
Pt1 P1 C41 C46 -111.3(6) . . . . ?
C31 P1 C41 C42 -58.0(6) . . . . ?
C21 P1 C41 C42 -164.8(6) . . . . ?
Pt1 P1 C41 C42 70.4(7) . . . . ?
C46 C41 C42 C43 -1.5(12) . . . . ?
P1 C41 C42 C43 177.0(6) . . . . ?
C41 C42 C43 C44 0.3(13) . . . . ?
C42 C43 C44 C45 -0.1(14) . . . . ?
C43 C44 C45 C46 1.1(14) . . . . ?
C42 C41 C46 C45 2.4(12) . . . . ?
P1 C41 C46 C45 -175.9(6) . . . . ?
C44 C45 C46 C41 -2.3(13) . . . . ?
C71 P2 C51 C56 17.0(7) . . . . ?
C61 P2 C51 C56 125.5(7) . . . . ?
Pt1 P2 C51 C56 -106.4(6) . . . . ?
C71 P2 C51 C52 -163.9(6) . . . . ?
C61 P2 C51 C52 -55.4(7) . . . . ?
Pt1 P2 C51 C52 72.7(7) . . . . ?
C56 C51 C52 C53 -1.2(12) . . . . ?
P2 C51 C52 C53 179.7(6) . . . . ?
C51 C52 C53 C54 0.7(13) . . . . ?
C52 C53 C54 C55 -0.1(12) . . . . ?
C53 C54 C55 C56 -0.1(12) . . . . ?
C52 C51 C56 C55 1.0(12) . . . . ?
P2 C51 C56 C55 -179.9(6) . . . . ?
C54 C55 C56 C51 -0.4(13) . . . . ?
C71 P2 C61 C66 -124.8(7) . . . . ?
C51 P2 C61 C66 130.2(7) . . . . ?
Pt1 P2 C61 C66 -1.2(7) . . . . ?
C71 P2 C61 C62 59.8(7) . . . . ?
C51 P2 C61 C62 -45.1(7) . . . . ?
Pt1 P2 C61 C62 -176.5(6) . . . . ?
C66 C61 C62 C63 1.8(13) . . . . ?
P2 C61 C62 C63 177.2(7) . . . . ?
C61 C62 C63 C64 -2.1(15) . . . . ?
C62 C63 C64 C65 1.4(16) . . . . ?
C63 C64 C65 C66 -0.5(16) . . . . ?
C62 C61 C66 C65 -0.9(12) . . . . ?
P2 C61 C66 C65 -176.4(7) . . . . ?
C64 C65 C66 C61 0.3(14) . . . . ?
C61 P2 C71 C72 3.5(7) . . . . ?
C51 P2 C71 C72 106.5(7) . . . . ?
Pt1 P2 C71 C72 -123.4(6) . . . . ?
C61 P2 C71 C76 179.4(6) . . . . ?
C51 P2 C71 C76 -77.6(6) . . . . ?
Pt1 P2 C71 C76 52.5(6) . . . . ?
C76 C71 C72 C73 0.6(11) . . . . ?
P2 C71 C72 C73 176.4(6) . . . . ?
C71 C72 C73 C74 2.9(12) . . . . ?
C72 C73 C74 C75 -3.1(13) . . . . ?
C73 C74 C75 C76 -0.2(12) . . . . ?
C74 C75 C76 C71 3.6(12) . . . . ?
C72 C71 C76 C75 -3.8(11) . . . . ?
P2 C71 C76 C75 -180.0(6) . . . . ?
